data_7113097
loop_
_publ_author_name
'Fan, Cundong'
'Wu, Qiong'
'Chen, Tianfeng'
'Zhang, Yibo'
'Zheng, Wenjie'
'Wang, Qi'
'Mei, Wenjie'

_publ_section_title
;
 Arene ruthenium(ii) complexes induce S-phase arrest in MG-63 cells
 through stabilization of c-Myc G-quadruplex DNA
;
_journal_issue 5
_journal_name_full MedChemComm
_journal_page_first 597
_journal_paper_doi 10.1039/c3md00367a
_journal_volume 5
_journal_year 2014
_chemical_formula_sum 'C26 H27 Cl2 N4 O4 Ru'
_chemical_formula_weight 631.49
_space_group_IT_number 14
_symmetry_cell_setting monoclinic
_symmetry_Int_Tables_number 14
_symmetry_space_group_name_Hall '-P 2yn'
_symmetry_space_group_name_H-M 'P 1 21/n 1'
_atom_sites_solution_hydrogens geom
_atom_sites_solution_primary direct
_atom_sites_solution_secondary difmap
_audit_creation_method SHELXL-97
_cell_angle_alpha 90.00
_cell_angle_beta 107.949(8)
_cell_angle_gamma 90.00
_cell_formula_units_Z 4
_cell_length_a 16.2535(11)
_cell_length_b 7.7798(4)
_cell_length_c 22.0549(14)
_cell_measurement_reflns_used 3075
_cell_measurement_temperature 293(2)
_cell_measurement_theta_max 29.3749
_cell_measurement_theta_min 2.9067
_cell_volume 2653.1(3)
_computing_cell_refinement 'Bruker FRAMBO'
_computing_data_collection 'Bruker FRAMBO'
_computing_data_reduction 'Bruker SAINT'
_computing_molecular_graphics 'Bruker SHELXTL'
_computing_publication_material 'Bruker SHELXTL'
_computing_structure_refinement 'SHELXL-97 (Sheldrick, 1997)'
_computing_structure_solution 'SHELXS-97 (Sheldrick, 1990)'
_diffrn_ambient_temperature 293(2)
_diffrn_measured_fraction_theta_full 0.995
_diffrn_measured_fraction_theta_max 0.995
_diffrn_measurement_device_type 'multiwire proportional'
_diffrn_measurement_method 'phi and omega scans'
_diffrn_radiation_monochromator graphite
_diffrn_radiation_type MoK\a
_diffrn_radiation_wavelength 0.71073
_diffrn_reflns_av_R_equivalents 0.0273
_diffrn_reflns_av_sigmaI/netI 0.0419
_diffrn_reflns_limit_h_max 19
_diffrn_reflns_limit_h_min -10
_diffrn_reflns_limit_k_max 8
_diffrn_reflns_limit_k_min -9
_diffrn_reflns_limit_l_max 26
_diffrn_reflns_limit_l_min -26
_diffrn_reflns_number 9271
_diffrn_reflns_theta_full 25.10
_diffrn_reflns_theta_max 25.10
_diffrn_reflns_theta_min 2.96
_diffrn_source 'fine-focus sealed tube'
_exptl_absorpt_coefficient_mu 0.832
_exptl_absorpt_correction_type none
_exptl_crystal_colour colourless
_exptl_crystal_density_diffrn 1.581
_exptl_crystal_density_method 'not measured'
_exptl_crystal_description block
_exptl_crystal_F_000 1284
_exptl_crystal_recrystallization_method 'Recrystallization in MeOH'
_exptl_crystal_size_max 0.38
_exptl_crystal_size_mid 0.18
_exptl_crystal_size_min 0.12
_refine_diff_density_max 1.423
_refine_diff_density_min -0.554
_refine_diff_density_rms 0.102
_refine_ls_extinction_method none
_refine_ls_goodness_of_fit_ref 1.098
_refine_ls_hydrogen_treatment constr
_refine_ls_matrix_type full
_refine_ls_number_parameters 337
_refine_ls_number_reflns 4704
_refine_ls_number_restraints 6
_refine_ls_restrained_S_all 1.100
_refine_ls_R_factor_all 0.0768
_refine_ls_R_factor_gt 0.0592
_refine_ls_shift/su_max 0.037
_refine_ls_shift/su_mean 0.000
_refine_ls_structure_factor_coef Fsqd
_refine_ls_weighting_details 'calc w=1/[\s^2^(Fo^2^)+(0.0774P)^2^+5.4551P] where P=(Fo^2^+2Fc^2^)/3'
_refine_ls_weighting_scheme calc
_refine_ls_wR_factor_gt 0.1503
_refine_ls_wR_factor_ref 0.1650
_reflns_number_gt 3722
_reflns_number_total 4704
_reflns_threshold_expression >2sigma(I)
_cod_data_source_file c3md00367a2.cif
_cod_data_source_block ru1
_cod_original_sg_symbol_H-M 'P 21/n'
_cod_database_code 7113097

loop_
_symmetry_equiv_pos_as_xyz
'x, y, z'
'-x+1/2, y+1/2, -z+1/2'
'-x, -y, -z'
'x-1/2, -y-1/2, z-1/2'

loop_
_atom_site_label
_atom_site_type_symbol
_atom_site_fract_x
_atom_site_fract_y
_atom_site_fract_z
_atom_site_U_iso_or_equiv
_atom_site_adp_type
_atom_site_occupancy
_atom_site_symmetry_multiplicity
_atom_site_calc_flag
_atom_site_refinement_flags
Ru1 Ru 0.07719(3) 1.07235(6) 0.21207(2) 0.04042(19) Uani 1 1 d .
Cl2 Cl 0.10522(11) 0.7698(2) 0.21310(8) 0.0536(4) Uani 1 1 d .
N2 N 0.1395(3) 1.0581(6) 0.3103(2) 0.0407(11) Uani 1 1 d .
N1 N -0.0227(3) 0.9961(7) 0.2477(2) 0.0463(11) Uani 1 1 d .
N4 N 0.0845(3) 0.8224(6) 0.5014(2) 0.0454(12) Uani 1 1 d .
H15 H 0.1330 0.8274 0.5315 0.054 Uiso 1 1 calc R
C6 C 0.0914(3) 0.9917(7) 0.3450(3) 0.0375(12) Uani 1 1 d .
C5 C 0.0016(4) 0.9583(7) 0.3104(3) 0.0401(13) Uani 1 1 d .
N3 N -0.0529(3) 0.7740(6) 0.4497(2) 0.0442(11) Uani 1 1 d .
H13 H -0.1058 0.7432 0.4423 0.053 Uiso 1 1 calc R
C8 C 0.2605(4) 1.0676(9) 0.4050(3) 0.0598(17) Uani 1 1 d .
H8 H 0.3181 1.0969 0.4243 0.072 Uiso 1 1 calc R
C10 C 0.1260(4) 0.9560(7) 0.4106(3) 0.0409(13) Uani 1 1 d .
C4 C -0.0545(4) 0.8877(7) 0.3410(3) 0.0425(13) Uani 1 1 d .
C16 C -0.0014(4) 0.6784(7) 0.5623(3) 0.0494(15) Uani 1 1 d .
C7 C 0.2222(4) 1.0963(8) 0.3403(3) 0.0509(15) Uani 1 1 d .
H7 H 0.2555 1.1438 0.3169 0.061 Uiso 1 1 calc R
C12 C -0.0174(4) 0.8488(7) 0.4070(3) 0.0400(12) Uani 1 1 d .
C14 C 0.0112(4) 0.7583(7) 0.5051(3) 0.0447(13) Uani 1 1 d .
C17 C -0.0811(5) 0.6130(8) 0.5613(3) 0.0533(16) Uani 1 1 d .
H17 H -0.1282 0.6224 0.5246 0.064 Uiso 1 1 calc R
C2 C -0.1640(4) 0.8988(12) 0.2399(4) 0.084(3) Uani 1 1 d .
H2 H -0.2206 0.8805 0.2143 0.100 Uiso 1 1 calc R
C11 C 0.0683(4) 0.8793(7) 0.4405(3) 0.0393(13) Uani 1 1 d .
C18 C -0.0904(5) 0.5334(8) 0.6152(4) 0.0608(18) Uani 1 1 d .
C3 C -0.1417(4) 0.8587(11) 0.3029(3) 0.0628(19) Uani 1 1 d .
H3 H -0.1821 0.8135 0.3205 0.075 Uiso 1 1 calc R
C9 C 0.2136(4) 0.9967(9) 0.4403(3) 0.0541(15) Uani 1 1 d .
H9 H 0.2392 0.9754 0.4835 0.065 Uiso 1 1 calc R
C20 C 0.0592(7) 0.5866(10) 0.6718(4) 0.080(2) Uani 1 1 d .
H20 H 0.1058 0.5797 0.7089 0.096 Uiso 1 1 calc R
C1 C -0.1049(4) 0.9659(10) 0.2131(3) 0.065(2) Uani 1 1 d .
H1 H -0.1225 0.9910 0.1698 0.078 Uiso 1 1 calc R
C19 C -0.0209(6) 0.5158(9) 0.6693(3) 0.069(2) Uani 1 1 d .
H19 H -0.0271 0.4569 0.7043 0.083 Uiso 1 1 calc R
O1 O -0.1683(5) 0.4709(10) 0.6160(3) 0.106(2) Uani 1 1 d .
H1A H -0.2009 0.4630 0.5794 0.159 Uiso 1 1 calc R
C21 C 0.0681(5) 0.6671(10) 0.6180(3) 0.0661(19) Uani 1 1 d .
H21 H 0.1212 0.7142 0.6192 0.079 Uiso 1 1 calc R
Cl1 Cl 0.74362(15) 0.7204(4) 0.41046(11) 0.1025(8) Uani 1 1 d .
C23 C 0.0327(6) 1.3280(9) 0.1783(4) 0.073(2) Uani 1 1 d .
H23A H -0.0029 1.3926 0.1991 0.087 Uiso 1 1 calc R
C25 C 0.0433(9) 1.0990(11) 0.1083(4) 0.092(3) Uani 1 1 d .
H25A H 0.0149 1.0043 0.0804 0.110 Uiso 1 1 calc R
C24 C -0.0057(5) 1.2163(12) 0.1305(4) 0.081(2) Uani 1 1 d .
H24A H -0.0685 1.2002 0.1185 0.097 Uiso 1 1 calc R
C22 C 0.1209(8) 1.3309(10) 0.2039(4) 0.098(4) Uani 1 1 d .
H22A H 0.1487 1.3992 0.2420 0.117 Uiso 1 1 calc R
C26 C 0.1311(9) 1.1026(13) 0.1334(6) 0.092(3) Uani 1 1 d .
H26A H 0.1644 1.0072 0.1237 0.110 Uiso 1 1 calc R
C27 C 0.1713(6) 1.2119(17) 0.1785(6) 0.097(4) Uani 1 1 d .
H27A H 0.2332 1.1975 0.2005 0.117 Uiso 1 1 calc R
O1W O 0.6863(6) 0.5313(14) 0.5094(5) 0.171(4) Uani 1 1 d .
O2W O 0.2582(8) 0.831(2) 0.5950(6) 0.278(9) Uani 1 1 d .
O4 O 0.8881(8) 0.7675(16) 0.0472(9) 0.226(6) Uani 1 1 d .
H4 H 0.9025 0.8633 0.0387 0.339 Uiso 1 1 calc R
C28 C 0.9517(10) 0.648(2) 0.0457(7) 0.160(5) Uani 1 1 d U
H28A H 0.9600 0.5681 0.0804 0.240 Uiso 1 1 calc R
H28B H 1.0050 0.7064 0.0497 0.240 Uiso 1 1 calc R
H28C H 0.9337 0.5862 0.0061 0.240 Uiso 1 1 calc R
H1WB H 0.7265 0.6025 0.5082 0.240 Uiso 1 1 d R
H1WA H 0.6903 0.4447 0.4867 0.240 Uiso 1 1 d R
H2WA H 0.2371 0.7318 0.5655 0.240 Uiso 1 1 d R
H2WB H 0.2503 0.8826 0.6000 0.240 Uiso 1 1 d R

loop_
_atom_site_aniso_label
_atom_site_aniso_U_11
_atom_site_aniso_U_22
_atom_site_aniso_U_33
_atom_site_aniso_U_23
_atom_site_aniso_U_13
_atom_site_aniso_U_12
Ru1 0.0463(3) 0.0359(3) 0.0477(3) 0.0047(2) 0.0272(2) 0.0022(2)
Cl2 0.0646(9) 0.0381(8) 0.0676(10) -0.0006(7) 0.0343(8) 0.0042(7)
N2 0.041(3) 0.038(3) 0.049(3) -0.004(2) 0.023(2) -0.007(2)
N1 0.045(3) 0.058(3) 0.040(3) 0.008(2) 0.020(2) 0.007(2)
N4 0.053(3) 0.044(3) 0.040(3) -0.005(2) 0.017(2) -0.008(2)
C6 0.042(3) 0.029(3) 0.045(3) -0.002(2) 0.019(2) -0.004(2)
C5 0.043(3) 0.038(3) 0.047(3) -0.001(2) 0.023(3) 0.005(2)
N3 0.048(3) 0.047(3) 0.043(3) -0.001(2) 0.023(2) -0.007(2)
C8 0.045(3) 0.069(5) 0.062(4) -0.009(3) 0.012(3) -0.020(3)
C10 0.044(3) 0.036(3) 0.046(3) -0.008(2) 0.018(3) 0.000(2)
C4 0.043(3) 0.042(3) 0.047(3) 0.001(3) 0.021(3) 0.001(3)
C16 0.075(4) 0.034(3) 0.051(4) -0.003(3) 0.036(3) -0.004(3)
C7 0.049(3) 0.050(4) 0.063(4) -0.005(3) 0.030(3) -0.011(3)
C12 0.048(3) 0.036(3) 0.044(3) -0.001(2) 0.025(3) -0.001(3)
C14 0.060(4) 0.037(3) 0.042(3) -0.006(3) 0.023(3) -0.003(3)
C17 0.073(4) 0.043(4) 0.054(4) 0.002(3) 0.035(3) 0.002(3)
C2 0.037(3) 0.152(8) 0.062(5) 0.017(5) 0.016(3) -0.005(4)
C11 0.049(3) 0.036(3) 0.039(3) -0.006(2) 0.021(3) -0.003(2)
C18 0.082(5) 0.048(4) 0.071(5) -0.001(3) 0.052(4) -0.005(3)
C3 0.041(3) 0.099(6) 0.055(4) 0.008(4) 0.024(3) -0.012(4)
C9 0.052(4) 0.062(4) 0.045(3) -0.004(3) 0.011(3) -0.009(3)
C20 0.115(7) 0.075(6) 0.055(4) 0.010(4) 0.033(4) -0.003(5)
C1 0.048(4) 0.102(6) 0.048(4) 0.016(4) 0.017(3) 0.003(4)
C19 0.112(7) 0.054(4) 0.055(4) 0.006(3) 0.046(5) -0.009(4)
O1 0.132(6) 0.105(5) 0.113(5) 0.025(5) 0.082(5) -0.004(5)
C21 0.083(5) 0.068(5) 0.047(4) 0.008(3) 0.020(4) -0.014(4)
Cl1 0.0784(14) 0.146(2) 0.0875(15) -0.0116(15) 0.0325(12) -0.0391(15)
C23 0.110(7) 0.046(4) 0.070(5) 0.017(4) 0.039(5) 0.030(4)
C25 0.157(10) 0.071(6) 0.055(5) 0.009(4) 0.045(6) -0.017(6)
C24 0.070(5) 0.094(7) 0.077(5) 0.041(5) 0.021(4) 0.004(5)
C22 0.154(10) 0.043(5) 0.074(5) 0.023(4) 0.002(6) -0.055(6)
C26 0.134(10) 0.076(6) 0.103(8) 0.036(6) 0.090(8) 0.027(6)
C27 0.059(5) 0.121(9) 0.115(8) 0.076(7) 0.032(5) -0.002(6)
O1W 0.125(7) 0.209(10) 0.196(10) 0.072(8) 0.076(7) -0.041(7)
O2W 0.165(9) 0.54(2) 0.165(9) 0.204(13) 0.104(8) 0.101(13)
O4 0.187(11) 0.157(10) 0.296(16) 0.005(11) 0.019(11) -0.001(9)
C28 0.174(9) 0.135(8) 0.163(9) 0.009(7) 0.041(7) 0.032(8)

loop_
_atom_type_symbol
_atom_type_description
_atom_type_scat_dispersion_real
_atom_type_scat_dispersion_imag
_atom_type_scat_source
C C 0.0033 0.0016 'International Tables Vol C Tables 4.2.6.8 and 6.1.1.4'
H H 0.0000 0.0000 'International Tables Vol C Tables 4.2.6.8 and 6.1.1.4'
N N 0.0061 0.0033 'International Tables Vol C Tables 4.2.6.8 and 6.1.1.4'
O O 0.0106 0.0060 'International Tables Vol C Tables 4.2.6.8 and 6.1.1.4'
Cl Cl 0.1484 0.1585 'International Tables Vol C Tables 4.2.6.8 and 6.1.1.4'
Ru Ru -1.2594 0.8363 'International Tables Vol C Tables 4.2.6.8 and 6.1.1.4'

loop_
_geom_angle_atom_site_label_1
_geom_angle_atom_site_label_2
_geom_angle_atom_site_label_3
_geom_angle
N2 Ru1 N1 77.35(18)
N2 Ru1 C22 94.0(3)
N1 Ru1 C22 127.4(4)
N2 Ru1 C23 114.1(3)
N1 Ru1 C23 100.0(3)
C22 Ru1 C23 36.9(4)
N2 Ru1 C27 102.2(3)
N1 Ru1 C27 166.6(4)
C22 Ru1 C27 39.2(4)
C23 Ru1 C27 67.8(4)
N2 Ru1 C26 130.0(4)
N1 Ru1 C26 151.1(4)
C22 Ru1 C26 67.1(4)
C23 Ru1 C26 78.5(3)
C27 Ru1 C26 35.2(4)
N2 Ru1 C25 166.2(4)
N1 Ru1 C25 116.3(4)
C22 Ru1 C25 78.9(3)
C23 Ru1 C25 66.7(3)
C27 Ru1 C25 64.9(4)
C26 Ru1 C25 36.3(4)
N2 Ru1 C24 148.8(3)
N1 Ru1 C24 95.8(3)
C22 Ru1 C24 65.8(3)
C23 Ru1 C24 36.4(3)
C27 Ru1 C24 77.6(3)
C26 Ru1 C24 65.7(4)
C25 Ru1 C24 37.1(4)
N2 Ru1 Cl2 84.73(13)
N1 Ru1 Cl2 83.42(15)
C22 Ru1 Cl2 148.1(4)
C23 Ru1 Cl2 161.2(2)
C27 Ru1 Cl2 109.9(4)
C26 Ru1 Cl2 89.5(2)
C25 Ru1 Cl2 95.1(3)
C24 Ru1 Cl2 125.2(3)
C7 N2 C6 118.3(5)
C7 N2 Ru1 126.4(4)
C6 N2 Ru1 115.2(4)
C1 N1 C5 118.1(5)
C1 N1 Ru1 126.1(4)
C5 N1 Ru1 115.5(4)
C14 N4 C11 106.3(5)
C14 N4 H15 126.9
C11 N4 H15 126.9
N2 C6 C10 122.5(5)
N2 C6 C5 115.8(5)
C10 C6 C5 121.7(5)
N1 C5 C4 123.4(5)
N1 C5 C6 115.5(5)
C4 C5 C6 121.0(5)
C14 N3 C12 106.9(5)
C14 N3 H13 126.6
C12 N3 H13 126.6
C9 C8 C7 120.0(6)
C9 C8 H8 120.0
C7 C8 H8 120.0
C9 C10 C6 117.4(5)
C9 C10 C11 126.3(5)
C6 C10 C11 116.3(5)
C5 C4 C12 116.2(5)
C5 C4 C3 117.0(5)
C12 C4 C3 126.8(5)
C17 C16 C21 119.5(6)
C17 C16 C14 121.0(6)
C21 C16 C14 119.5(6)
N2 C7 C8 122.4(6)
N2 C7 H7 118.8
C8 C7 H7 118.8
N3 C12 C11 105.8(5)
N3 C12 C4 130.8(5)
C11 C12 C4 123.3(5)
N4 C14 N3 111.8(5)
N4 C14 C16 125.4(6)
N3 C14 C16 122.9(5)
C16 C17 C18 119.8(7)
C16 C17 H17 120.1
C18 C17 H17 120.1
C3 C2 C1 121.6(7)
C3 C2 H2 119.2
C1 C2 H2 119.2
N4 C11 C12 109.3(5)
N4 C11 C10 129.4(5)
C12 C11 C10 121.4(5)
O1 C18 C19 118.1(7)
O1 C18 C17 121.2(8)
C19 C18 C17 120.7(7)
C2 C3 C4 118.1(6)
C2 C3 H3 121.0
C4 C3 H3 121.0
C8 C9 C10 119.3(6)
C8 C9 H9 120.3
C10 C9 H9 120.3
C21 C20 C19 119.0(8)
C21 C20 H20 120.5
C19 C20 H20 120.5
N1 C1 C2 121.9(6)
N1 C1 H1 119.1
C2 C1 H1 119.1
C18 C19 C20 120.0(7)
C18 C19 H19 120.0
C20 C19 H19 120.0
C18 O1 H1A 109.5
C20 C21 C16 120.8(7)
C20 C21 H21 119.6
C16 C21 H21 119.6
C24 C23 C22 120.2(8)
C24 C23 Ru1 72.9(4)
C22 C23 Ru1 71.2(4)
C24 C23 H23A 119.6
C22 C23 H23A 119.6
Ru1 C23 H23A 119.6
C26 C25 C24 119.0(9)
C26 C25 Ru1 71.5(5)
C24 C25 Ru1 71.5(5)
C26 C25 H25A 120.1
C24 C25 H25A 120.1
Ru1 C25 H25A 120.1
C23 C24 C25 120.9(8)
C23 C24 Ru1 70.8(4)
C25 C24 Ru1 71.4(5)
C23 C24 H24A 118.8
C25 C24 H24A 118.8
Ru1 C24 H24A 118.8
C23 C22 C27 118.2(8)
C23 C22 Ru1 71.9(4)
C27 C22 Ru1 71.2(4)
C23 C22 H22A 120.6
C27 C22 H22A 120.6
Ru1 C22 H22A 120.6
C27 C26 C25 122.2(9)
C27 C26 Ru1 72.3(5)
C25 C26 Ru1 72.2(5)
C27 C26 H26A 118.4
C25 C26 H26A 118.4
Ru1 C26 H26A 118.4
C26 C27 C22 119.6(9)
C26 C27 Ru1 72.5(5)
C22 C27 Ru1 69.5(4)
C26 C27 H27A 119.7
C22 C27 H27A 119.7
Ru1 C27 H27A 119.7
H1WB O1W H1WA 107.2
H2WA O2W H2WB 142.2
C28 O4 H4 109.5
O4 C28 H28A 109.5
O4 C28 H28B 109.5
H28A C28 H28B 109.5
O4 C28 H28C 109.5
H28A C28 H28C 109.5
H28B C28 H28C 109.5

loop_
_geom_bond_atom_site_label_1
_geom_bond_atom_site_label_2
_geom_bond_distance
Ru1 N2 2.093(5)
Ru1 N1 2.096(5)
Ru1 C22 2.159(6)
Ru1 C23 2.168(7)
Ru1 C27 2.182(8)
Ru1 C26 2.185(8)
Ru1 C25 2.193(8)
Ru1 C24 2.194(7)
Ru1 Cl2 2.3962(16)
N2 C7 1.336(8)
N2 C6 1.355(7)
N1 C1 1.339(8)
N1 C5 1.349(7)
N4 C14 1.317(7)
N4 C11 1.361(7)
N4 H15 0.8600
C6 C10 1.409(8)
C6 C5 1.447(8)
C5 C4 1.402(8)
N3 C14 1.346(7)
N3 C12 1.375(7)
N3 H13 0.8600
C8 C9 1.361(9)
C8 C7 1.389(9)
C8 H8 0.9300
C10 C9 1.407(8)
C10 C11 1.433(8)
C4 C12 1.425(8)
C4 C3 1.426(8)
C16 C17 1.385(9)
C16 C21 1.391(9)
C16 C14 1.477(8)
C7 H7 0.9300
C12 C11 1.381(8)
C17 C18 1.390(9)
C17 H17 0.9300
C2 C3 1.358(10)
C2 C1 1.377(10)
C2 H2 0.9300
C18 O1 1.362(9)
C18 C19 1.375(10)
C3 H3 0.9300
C9 H9 0.9300
C20 C21 1.388(10)
C20 C19 1.399(12)
C20 H20 0.9300
C1 H1 0.9300
C19 H19 0.9300
O1 H1A 0.8200
C21 H21 0.9300
C23 C24 1.361(12)
C23 C22 1.369(13)
C23 H23A 0.9800
C25 C26 1.362(15)
C25 C24 1.396(13)
C25 H25A 0.9800
C24 H24A 0.9800
C22 C27 1.457(15)
C22 H22A 0.9800
C26 C27 1.319(14)
C26 H26A 0.9800
C27 H27A 0.9800
O1W H1WB 0.8615
O1W H1WA 0.8535
O2W H2WA 0.9968
O2W H2WB 0.4488
O4 C28 1.401(16)
O4 H4 0.8200
C28 H28A 0.9600
C28 H28B 0.9600
C28 H28C 0.9600
